data_4076326
loop_
_publ_author_name
'Braga, Dario'
'd&#x2019;Agostino, Simone'
'Grepioni, Fabrizia'

_publ_section_title
;
 Shape Takes the Lead: Templating Organic 3D-Frameworks around
 Organometallic Sandwich Compounds
;
_journal_issue 5
_journal_name_full Organometallics
_journal_page_first 1688
_journal_paper_doi 10.1021/om200837t
_journal_volume 31
_journal_year 2012
_chemical_formula_sum 'C19 H26 Co0.5 O4'
_chemical_formula_weight 347.86
_chemical_name_systematic
;
 ?
;
_space_group_IT_number 15
_symmetry_cell_setting monoclinic
_symmetry_space_group_name_Hall '-C 2yc'
_symmetry_space_group_name_H-M 'C 1 2/c 1'
_atom_sites_solution_hydrogens geom
_atom_sites_solution_primary direct
_atom_sites_solution_secondary difmap
_audit_creation_method SHELXL-97
_cell_angle_alpha 90.00
_cell_angle_beta 118.555(6)
_cell_angle_gamma 90.00
_cell_formula_units_Z 8
_cell_length_a 14.0376(7)
_cell_length_b 19.4515(6)
_cell_length_c 14.9838(7)
_cell_measurement_reflns_used 3728
_cell_measurement_temperature 293(2)
_cell_measurement_theta_max 29.0278
_cell_measurement_theta_min 2.8955
_cell_volume 3593.7(3)
_computing_cell_refinement
;
CrysAlisPro, Oxford Diffraction Ltd.,
Version 1.171.33.46 (release 27-08-2009 CrysAlis171 .NET)
(compiled Aug 27 2009,17:19:36)
;
_computing_data_collection
;
CrysAlisPro, Oxford Diffraction Ltd.,
Version 1.171.33.46 (release 27-08-2009 CrysAlis171 .NET)
(compiled Aug 27 2009,17:19:36)
;
_computing_data_reduction
;
CrysAlisPro, Oxford Diffraction Ltd.,
Version 1.171.33.46 (release 27-08-2009 CrysAlis171 .NET)
(compiled Aug 27 2009,17:19:36)
;
_computing_structure_refinement 'SHELXL-97 (Sheldrick, 1997)'
_computing_structure_solution 'SHELXS-97 (Sheldrick, 1997)'
_diffrn_ambient_temperature 293(2)
_diffrn_detector_area_resol_mean 16.1340
_diffrn_measured_fraction_theta_full 0.980
_diffrn_measured_fraction_theta_max 0.839
_diffrn_measurement_details
;
  1 omega   51.00   79.00   1.0000   60.0000
omega____ theta____ kappa____ phi______ frames
    -       18.0642  179.0000  120.0000 28
 
  2 omega  -55.00   65.00   1.0000   60.0000
omega____ theta____ kappa____ phi______ frames
    -       18.0642    0.0000 -180.0000 120
 
  3 omega  -52.00   -8.00   1.0000   60.0000
omega____ theta____ kappa____ phi______ frames
    -       18.0642  -77.0000  120.0000 44
 
  4 omega  -12.00   88.00   1.0000   60.0000
omega____ theta____ kappa____ phi______ frames
    -       18.0642   77.0000 -150.0000 100
 
;
_diffrn_measurement_device '92mm CCD camera (sapphire) on \k-goniostat'
_diffrn_measurement_device_type 'Xcalibur, Sapphire3'
_diffrn_measurement_method omega-scan
_diffrn_radiation_monochromator graphite
_diffrn_radiation_source 'Enhance (Mo) X-ray Source'
_diffrn_radiation_type MoK\a
_diffrn_radiation_wavelength 0.71073
_diffrn_reflns_av_R_equivalents 0.0294
_diffrn_reflns_av_sigmaI/netI 0.0630
_diffrn_reflns_limit_h_max 18
_diffrn_reflns_limit_h_min -17
_diffrn_reflns_limit_k_max 24
_diffrn_reflns_limit_k_min -25
_diffrn_reflns_limit_l_max 19
_diffrn_reflns_limit_l_min -18
_diffrn_reflns_number 10720
_diffrn_reflns_theta_full 25.00
_diffrn_reflns_theta_max 29.11
_diffrn_reflns_theta_min 2.92
_exptl_absorpt_coefficient_mu 0.528
_exptl_absorpt_correction_T_max 1.00000
_exptl_absorpt_correction_T_min 0.89556
_exptl_absorpt_correction_type multi-scan
_exptl_absorpt_process_details
;
CrysAlisPro, Oxford Diffraction Ltd.,
Version 1.171.33.46 (release 27-08-2009 CrysAlis171 .NET)
(compiled Aug 27 2009,17:19:36)
Empirical absorption correction using spherical harmonics,
 implemented in SCALE3 ABSPACK scaling algorithm.
;
_exptl_crystal_colour yellow
_exptl_crystal_density_diffrn 1.286
_exptl_crystal_density_method 'not measured'
_exptl_crystal_description prism
_exptl_crystal_F_000 1484
_exptl_crystal_size_max 0.12
_exptl_crystal_size_mid 0.098
_exptl_crystal_size_min 0.089
_refine_diff_density_max 0.517
_refine_diff_density_min -0.519
_refine_diff_density_rms 0.068
_refine_ls_extinction_method none
_refine_ls_goodness_of_fit_ref 0.937
_refine_ls_hydrogen_treatment constr
_refine_ls_matrix_type full
_refine_ls_number_parameters 174
_refine_ls_number_reflns 4063
_refine_ls_number_restraints 0
_refine_ls_restrained_S_all 0.937
_refine_ls_R_factor_all 0.1077
_refine_ls_R_factor_gt 0.0643
_refine_ls_shift/su_max 0.000
_refine_ls_shift/su_mean 0.059
_refine_ls_structure_factor_coef Fsqd
_refine_ls_weighting_details 'calc w=1/[\s^2^(Fo^2^)+(0.0914P)^2^+4.9771P] where P=(Fo^2^+2Fc^2^)/3'
_refine_ls_weighting_scheme calc
_refine_ls_wR_factor_gt 0.1649
_refine_ls_wR_factor_ref 0.1798
_reflns_number_gt 2444
_reflns_number_total 4063
_reflns_threshold_expression >2sigma(I)
_cod_data_source_file om200837t_si_002.cif
_cod_data_source_block 6
_cod_original_sg_symbol_H-M C2/c
_cod_original_formula_sum 'C19 H26 Co0.50 O4'
_cod_database_code 4076326

loop_
_symmetry_equiv_pos_as_xyz
'x, y, z'
'-x, y, -z+1/2'
'x+1/2, y+1/2, z'
'-x+1/2, y+1/2, -z+1/2'
'-x, -y, -z'
'x, -y, z-1/2'
'-x+1/2, -y+1/2, -z'
'x+1/2, -y+1/2, z-1/2'

loop_
_atom_site_label
_atom_site_type_symbol
_atom_site_fract_x
_atom_site_fract_y
_atom_site_fract_z
_atom_site_U_iso_or_equiv
_atom_site_adp_type
_atom_site_occupancy
_atom_site_symmetry_multiplicity
_atom_site_calc_flag
_atom_site_refinement_flags
Co1 Co 0.5000 0.72930(3) 0.2500 0.0417(2) Uani 1 2 d S
C1 C 0.4748(4) 0.7715(3) 0.1161(3) 0.0711(12) Uani 1 1 d .
C2 C 0.4907(4) 0.7037(3) 0.1132(3) 0.0741(13) Uani 1 1 d .
C3 C 0.4167(4) 0.6676(2) 0.1265(3) 0.0733(12) Uani 1 1 d .
C4 C 0.3465(3) 0.7113(3) 0.1394(3) 0.0673(12) Uani 1 1 d .
C5 C 0.3820(5) 0.7813(2) 0.1335(3) 0.0911(19) Uani 1 1 d .
C6 C 0.5389(7) 0.8283(4) 0.1016(4) 0.177(4) Uani 1 1 d .
H6A H 0.5189 0.8319 0.0309 0.265 Uiso 1 1 calc R
H6B H 0.6149 0.8183 0.1402 0.265 Uiso 1 1 calc R
H6C H 0.5237 0.8710 0.1244 0.265 Uiso 1 1 calc R
C7 C 0.5822 0.6720 0.0961 0.154 Uani 1 1 d .
H7A H 0.5657 0.6788 0.0268 0.230 Uiso 1 1 calc R
H7B H 0.5875 0.6237 0.1107 0.230 Uiso 1 1 calc R
H7C H 0.6498 0.6939 0.1404 0.230 Uiso 1 1 calc R
C8 C 0.4058 0.5880 0.1290 0.176 Uani 1 1 d .
H8A H 0.4744 0.5686 0.1764 0.264 Uiso 1 1 calc R
H8B H 0.3837 0.5696 0.0625 0.264 Uiso 1 1 calc R
H8C H 0.3526 0.5768 0.1496 0.264 Uiso 1 1 calc R
C9 C 0.2509 0.6963 0.1568 0.175 Uani 1 1 d .
H9A H 0.1905 0.7244 0.1124 0.262 Uiso 1 1 calc R
H9B H 0.2701 0.7062 0.2261 0.262 Uiso 1 1 calc R
H9C H 0.2313 0.6487 0.1427 0.262 Uiso 1 1 calc R
C10 C 0.3315 0.8472 0.1411 0.223 Uani 1 1 d .
H10A H 0.3866 0.8769 0.1896 0.335 Uiso 1 1 calc R
H10B H 0.2785 0.8378 0.1627 0.335 Uiso 1 1 calc R
H10C H 0.2969 0.8693 0.0759 0.335 Uiso 1 1 calc R
C11 C 0.2835(3) 1.02878(19) 0.1398(4) 0.0678(12) Uani 1 1 d .
H11 H 0.2470 1.0307 0.0692 0.081 Uiso 1 1 calc R
C12 C 0.3860(3) 1.05729(17) 0.1942(3) 0.0527(9) Uani 1 1 d .
C13 C 0.4382(3) 1.05611(17) 0.3001(3) 0.0526(9) Uani 1 1 d .
C14 C 0.3886(4) 1.0249(2) 0.3503(4) 0.0699(12) Uani 1 1 d .
H14 H 0.4229 1.0238 0.4210 0.084 Uiso 1 1 calc R
C15 C 0.2878(4) 0.9957(2) 0.2941(5) 0.0852(16) Uani 1 1 d .
H15 H 0.2545 0.9742 0.3274 0.102 Uiso 1 1 calc R
C16 C 0.2363(4) 0.9976(2) 0.1915(5) 0.0843(16) Uani 1 1 d .
H16 H 0.1681 0.9775 0.1553 0.101 Uiso 1 1 calc R
C17 C 0.5482(3) 1.09121(18) 0.3478(3) 0.0506(9) Uani 1 1 d .
H17 H 0.5843 1.0891 0.4222 0.061 Uiso 1 1 calc R
C18 C 0.52600(12) 1.16670(8) 0.30829(11) 0.0414(8) Uani 1 1 d .
H18 H 0.4721 1.1855 0.3255 0.050 Uiso 1 1 calc R
C19 C 0.62620(12) 1.21230(8) 0.35960(11) 0.0490(9) Uani 1 1 d R
O1 O 0.65026(12) 1.25286(8) 0.31108(11) 0.0755(9) Uani 1 1 d R
O2 O 0.68139(12) 1.20479(8) 0.45637(11) 0.0738(9) Uani 1 1 d R
H2O H 0.7501 1.2500 0.5000 0.14(3) Uiso 1 2 d SR
O1W O 0.1586(4) 0.8949(2) 0.3968(3) 0.153(2) Uani 1 1 d .
O2W O 0.0669(5) 0.8626(3) 0.1757(5) 0.203(3) Uani 1 1 d .

loop_
_atom_site_aniso_label
_atom_site_aniso_U_11
_atom_site_aniso_U_22
_atom_site_aniso_U_33
_atom_site_aniso_U_23
_atom_site_aniso_U_13
_atom_site_aniso_U_12
Co1 0.0424(4) 0.0446(4) 0.0403(4) 0.000 0.0215(3) 0.000
C1 0.079(3) 0.079(3) 0.044(2) 0.010(2) 0.020(2) -0.021(3)
C2 0.069(3) 0.104(4) 0.051(2) -0.012(2) 0.031(2) 0.000(3)
C3 0.082(3) 0.068(3) 0.055(2) -0.020(2) 0.021(2) -0.011(2)
C4 0.046(2) 0.109(4) 0.045(2) -0.006(2) 0.0200(17) -0.014(2)
C5 0.112(4) 0.078(3) 0.037(2) -0.008(2) -0.002(2) 0.061(3)
C6 0.197(8) 0.216(8) 0.078(4) 0.033(5) 0.034(4) -0.124(7)
C7 0.106 0.272 0.098 -0.036 0.061 0.052
C8 0.256 0.066 0.118 -0.025 0.018 -0.031
C9 0.055 0.384 0.084 -0.028 0.032 -0.070
C10 0.281 0.180 0.085 -0.021 -0.012 0.184
C11 0.054(2) 0.046(2) 0.096(3) -0.011(2) 0.030(2) -0.0058(18)
C12 0.049(2) 0.0376(18) 0.069(2) -0.0042(16) 0.0261(19) -0.0005(15)
C13 0.051(2) 0.0394(18) 0.069(2) 0.0073(17) 0.0303(19) 0.0055(15)
C14 0.079(3) 0.050(2) 0.099(3) 0.018(2) 0.057(3) 0.012(2)
C15 0.084(3) 0.048(2) 0.159(5) 0.015(3) 0.086(4) 0.005(2)
C16 0.057(3) 0.048(2) 0.151(5) -0.006(3) 0.053(3) -0.006(2)
C17 0.052(2) 0.052(2) 0.0453(19) 0.0083(16) 0.0204(17) 0.0074(17)
C18 0.0382(16) 0.0441(18) 0.0377(17) 0.0009(14) 0.0148(14) 0.0026(14)
C19 0.0409(18) 0.053(2) 0.0440(19) -0.0065(15) 0.0132(16) 0.0024(15)
O1 0.0675(18) 0.092(2) 0.0570(16) -0.0054(15) 0.0215(14) -0.0338(16)
O2 0.0745(19) 0.0826(19) 0.0412(15) -0.0084(13) 0.0092(14) -0.0195(16)
O1W 0.198(5) 0.122(3) 0.127(4) 0.001(3) 0.067(3) -0.054(4)
O2W 0.173(5) 0.203(6) 0.203(6) 0.064(5) 0.065(5) -0.054(5)

loop_
_atom_type_symbol
_atom_type_description
_atom_type_scat_dispersion_real
_atom_type_scat_dispersion_imag
_atom_type_scat_source
C C 0.0033 0.0016 'International Tables Vol C Tables 4.2.6.8 and 6.1.1.4'
H H 0.0000 0.0000 'International Tables Vol C Tables 4.2.6.8 and 6.1.1.4'
O O 0.0106 0.0060 'International Tables Vol C Tables 4.2.6.8 and 6.1.1.4'
Co Co 0.3494 0.9721 'International Tables Vol C Tables 4.2.6.8 and 6.1.1.4'

loop_
_geom_angle_atom_site_label_1
_geom_angle_atom_site_label_2
_geom_angle_atom_site_label_3
_geom_angle
_geom_angle_site_symmetry_1
_geom_angle_site_symmetry_3
C5 Co1 C5 119.7(3) . 2_655
C5 Co1 C4 42.6(2) . .
C5 Co1 C4 155.5(3) 2_655 .
C5 Co1 C4 155.5(3) . 2_655
C5 Co1 C4 42.6(2) 2_655 2_655
C4 Co1 C4 160.1(3) . 2_655
C5 Co1 C3 68.37(18) . .
C5 Co1 C3 163.6(3) 2_655 .
C4 Co1 C3 39.79(18) . .
C4 Co1 C3 124.4(2) 2_655 .
C5 Co1 C3 163.6(3) . 2_655
C5 Co1 C3 68.37(18) 2_655 2_655
C4 Co1 C3 124.4(2) . 2_655
C4 Co1 C3 39.79(18) 2_655 2_655
C3 Co1 C3 107.9(3) . 2_655
C5 Co1 C1 109.62(17) . 2_655
C5 Co1 C1 42.2(2) 2_655 2_655
C4 Co1 C1 119.47(19) . 2_655
C4 Co1 C1 69.34(17) 2_655 2_655
C3 Co1 C1 152.3(2) . 2_655
C3 Co1 C1 65.75(18) 2_655 2_655
C5 Co1 C1 42.2(2) . .
C5 Co1 C1 109.62(17) 2_655 .
C4 Co1 C1 69.34(17) . .
C4 Co1 C1 119.47(19) 2_655 .
C3 Co1 C1 65.75(18) . .
C3 Co1 C1 152.3(2) 2_655 .
C1 Co1 C1 132.4(3) 2_655 .
C5 Co1 C2 67.79(19) . .
C5 Co1 C2 128.4(2) 2_655 .
C4 Co1 C2 66.76(18) . .
C4 Co1 C2 108.11(17) 2_655 .
C3 Co1 C2 38.39(19) . .
C3 Co1 C2 119.9(2) 2_655 .
C1 Co1 C2 168.6(2) 2_655 .
C1 Co1 C2 38.31(19) . .
C5 Co1 C2 128.4(2) . 2_655
C5 Co1 C2 67.79(19) 2_655 2_655
C4 Co1 C2 108.11(17) . 2_655
C4 Co1 C2 66.76(18) 2_655 2_655
C3 Co1 C2 119.9(2) . 2_655
C3 Co1 C2 38.39(19) 2_655 2_655
C1 Co1 C2 38.31(19) 2_655 2_655
C1 Co1 C2 168.6(2) . 2_655
C2 Co1 C2 151.9(3) . 2_655
C2 C1 C5 108.1(4) . .
C2 C1 C6 126.7(6) . .
C5 C1 C6 125.3(6) . .
C2 C1 Co1 71.5(3) . .
C5 C1 Co1 68.0(2) . .
C6 C1 Co1 127.2(3) . .
C1 C2 C3 110.9(4) . .
C1 C2 C7 124.0(4) . .
C3 C2 C7 125.1(4) . .
C1 C2 Co1 70.2(3) . .
C3 C2 Co1 70.4(3) . .
C7 C2 Co1 126.8(3) . .
C2 C3 C4 110.5(4) . .
C2 C3 C8 127.9(4) . .
C4 C3 C8 121.6(4) . .
C2 C3 Co1 71.3(3) . .
C4 C3 Co1 69.5(2) . .
C8 C3 Co1 125.7(3) . .
C3 C4 C5 106.1(4) . .
C3 C4 C9 130.9(4) . .
C5 C4 C9 123.0(4) . .
C3 C4 Co1 70.7(2) . .
C5 C4 Co1 68.3(2) . .
C9 C4 Co1 125.3(2) . .
C4 C5 C1 104.4(3) . .
C4 C5 C10 127.2(5) . .
C1 C5 C10 128.4(5) . .
C4 C5 Co1 69.1(2) . .
C1 C5 Co1 69.8(2) . .
C10 C5 Co1 126.0(2) . .
C16 C11 C12 119.2(5) . .
C11 C12 C13 119.8(4) . .
C11 C12 C17 127.2(4) . 2_655
C13 C12 C17 113.0(3) . 2_655
C14 C13 C12 119.9(4) . .
C14 C13 C17 127.1(4) . .
C12 C13 C17 113.1(3) . .
C15 C14 C13 119.0(5) . .
C16 C15 C14 121.3(5) . .
C15 C16 C11 120.8(5) . .
C12 C17 C13 107.3(3) 2_655 .
C12 C17 C18 107.9(3) 2_655 .
C13 C17 C18 105.7(2) . .
C19 C18 C18 113.30(9) . 2_655
C19 C18 C17 112.82(14) . .
C18 C18 C17 109.37(14) 2_655 .
O1 C19 O2 123.7 . .
O1 C19 C18 121.7 . .
O2 C19 C18 114.6 . .

loop_
_geom_bond_atom_site_label_1
_geom_bond_atom_site_label_2
_geom_bond_distance
_geom_bond_site_symmetry_2
Co1 C5 2.012(4) .
Co1 C5 2.012(4) 2_655
Co1 C4 2.024(4) .
Co1 C4 2.024(4) 2_655
Co1 C3 2.040(4) .
Co1 C3 2.040(4) 2_655
Co1 C1 2.036(4) 2_655
Co1 C1 2.036(4) .
Co1 C2 2.051(4) .
Co1 C2 2.051(4) 2_655
C1 C2 1.341(7) .
C1 C5 1.458(8) .
C1 C6 1.505(7) .
C2 C3 1.345(6) .
C2 C7 1.553(5) .
C3 C4 1.383(6) .
C3 C8 1.558(4) .
C4 C5 1.465(7) .
C4 C9 1.513(4) .
C5 C10 1.496(4) .
C11 C16 1.378(7) .
C11 C12 1.386(5) .
C12 C13 1.393(5) .
C12 C17 1.497(5) 2_655
C13 C14 1.386(5) .
C13 C17 1.519(5) .
C14 C15 1.377(6) .
C15 C16 1.351(7) .
C17 C12 1.497(5) 2_655
C17 C18 1.558(4) .
C18 C19 1.5240 .
C18 C18 1.538(3) 2_655
C19 O1 1.2246 .
C19 O2 1.2845 .
